data_2008711
loop_
_publ_author_name
'Bats, Jan W.'
'Parsch, J\"org'
'Engels, Joachim W.'

_publ_section_title
;
 1-Deoxy-1-(3-fluorophenyl)-\b-<small>D</small>-ribofuranose
;
_journal_issue 7
_journal_name_full 'Acta Crystallographica Section C'
_journal_page_first IUC9900070
_journal_paper_doi 10.1107/S0108270199099205
_journal_volume 55
_journal_year 1999
_chemical_formula_sum 'C11 H13 F O4'
_chemical_formula_weight 228.21
_chemical_name_systematic
;
1'-deoxy-1'-(3-fluorophenyl)-\b-D-ribofuranose
;
_space_group_IT_number 4
_symmetry_cell_setting monoclinic
_symmetry_space_group_name_Hall 'P 2yb'
_symmetry_space_group_name_H-M 'P 1 21 1'
_cell_angle_alpha 90.00
_cell_angle_beta 101.307(14)
_cell_angle_gamma 90.00
_cell_formula_units_Z 2
_cell_length_a 6.7579(12)
_cell_length_b 6.8393(10)
_cell_length_c 11.0376(17)
_cell_measurement_reflns_used 140
_cell_measurement_temperature 140(2)
_cell_measurement_theta_max 23
_cell_measurement_theta_min 3
_cell_volume 500.25(14)
_computing_cell_refinement 'SMART (Siemens, 1995)'
_computing_data_collection 'SMART (Siemens, 1995)'
_computing_data_reduction 'SAINT (Siemens, 1995)'
_computing_publication_material 'CIF in SHELXL97 (Sheldrick, 1997)'
_computing_structure_refinement 'SHELXL97 (Sheldrick, 1997)'
_computing_structure_solution 'SHELXTL (Sheldrick, 1996)'
_diffrn_ambient_temperature 140(2)
_diffrn_measured_fraction_theta_full 0.899
_diffrn_measured_fraction_theta_max 0.899
_diffrn_measurement_device_type Siemens_SMART
_diffrn_measurement_method \w
_diffrn_radiation_monochromator graphite
_diffrn_radiation_source 'fine-focus sealed tube'
_diffrn_radiation_type MoK\a
_diffrn_radiation_wavelength 0.71073
_diffrn_reflns_av_R_equivalents 0.060
_diffrn_reflns_av_sigmaI/netI 0.0438
_diffrn_reflns_limit_h_max 8
_diffrn_reflns_limit_h_min -9
_diffrn_reflns_limit_k_max 9
_diffrn_reflns_limit_k_min -9
_diffrn_reflns_limit_l_max 14
_diffrn_reflns_limit_l_min -15
_diffrn_reflns_number 8270
_diffrn_reflns_theta_full 31.70
_diffrn_reflns_theta_max 31.70
_diffrn_reflns_theta_min 1.88
_diffrn_standards_decay_% 0.0
_diffrn_standards_interval_time 540
_diffrn_standards_number 168
_exptl_absorpt_coefficient_mu 0.126
_exptl_absorpt_correction_T_max 0.979
_exptl_absorpt_correction_T_min 0.934
_exptl_absorpt_correction_type numerical
_exptl_absorpt_process_details '(SHELXTL; Sheldrick, 1996)'
_exptl_crystal_colour colorless
_exptl_crystal_density_diffrn 1.515
_exptl_crystal_density_method 'not measured'
_exptl_crystal_description rod
_exptl_crystal_F_000 240
_exptl_crystal_size_max 0.60
_exptl_crystal_size_mid 0.44
_exptl_crystal_size_min 0.18
_refine_diff_density_max 0.293
_refine_diff_density_min -0.227
_refine_ls_abs_structure_details 'Flack (1983)'
_refine_ls_abs_structure_Flack 0.3(6)
_refine_ls_extinction_coef 0.019(10)
_refine_ls_extinction_method SHELXL97
_refine_ls_goodness_of_fit_ref 1.440
_refine_ls_hydrogen_treatment 'H atoms refined isotropically'
_refine_ls_matrix_type full
_refine_ls_number_parameters 198
_refine_ls_number_reflns 2801
_refine_ls_number_restraints 1
_refine_ls_restrained_S_all 1.440
_refine_ls_R_factor_all 0.038
_refine_ls_R_factor_gt 0.035
_refine_ls_shift/su_max <0.001
_refine_ls_shift/su_mean 0.000
_refine_ls_structure_factor_coef Fsqd
_refine_ls_weighting_details 'calc w = 1/[\s^2^(Fo^2^)+(0.0400P)^2^] where P = (Fo^2^+2Fc^2^)/3'
_refine_ls_weighting_scheme calc
_refine_ls_wR_factor_ref 0.091
_reflns_number_gt 2660
_reflns_number_total 2801
_reflns_threshold_expression I>2\s(I)
_cod_data_source_file qa0131.cif
_cod_data_source_block IUC9900070
_cod_original_sg_symbol_H-M 'P 21'
_cod_database_code 2008711

loop_
_symmetry_equiv_pos_as_xyz
'x, y, z'
'-x, y+1/2, -z'

loop_
_atom_site_label
_atom_site_fract_x
_atom_site_fract_y
_atom_site_fract_z
_atom_site_U_iso_or_equiv
_atom_site_adp_type
_atom_site_calc_flag
_atom_site_refinement_flags
_atom_site_occupancy
_atom_site_disorder_assembly
_atom_site_disorder_group
_atom_site_type_symbol
F -0.03337(15) 0.68233(17) 0.50547(10) 0.0338(2) Uani d . 1 . . F
O3 0.36039(15) 0.20112(15) -0.03703(8) 0.0178(2) Uani d . 1 . . O
O4 0.07923(13) 0.35452(13) 0.13006(9) 0.0152(2) Uani d . 1 . . O
O2 0.61669(14) 0.36116(15) 0.16769(9) 0.0162(2) Uani d . 1 . . O
O5 -0.17464(14) 0.02396(15) 0.17132(10) 0.0200(2) Uani d . 1 . . O
C9 0.2901(2) 0.7975(2) 0.49442(12) 0.0214(3) Uani d . 1 . . C
C7 0.1136(2) 0.56795(19) 0.34273(12) 0.0170(3) Uani d . 1 . . C
C1 0.27072(18) 0.44975(18) 0.16671(11) 0.0124(2) Uani d . 1 . . C
C10 0.4487(2) 0.7995(2) 0.43286(12) 0.0205(3) Uani d . 1 . . C
C2 0.42753(18) 0.28532(19) 0.18048(11) 0.0126(2) Uani d . 1 . . C
C5 0.0392(2) 0.0128(2) 0.17759(13) 0.0183(3) Uani d . 1 . . C
C11 0.44252(19) 0.6880(2) 0.32592(12) 0.0178(3) Uani d . 1 . . C
C6 0.27461(19) 0.57041(18) 0.28176(11) 0.0139(2) Uani d . 1 . . C
C3 0.32910(17) 0.13926(18) 0.08123(11) 0.0133(2) Uani d . 1 . . C
C8 0.1247(2) 0.6820(2) 0.44718(12) 0.0200(3) Uani d . 1 . . C
C4 0.10650(17) 0.15657(17) 0.09013(11) 0.0131(2) Uani d . 1 . . C
H11 0.565(2) 0.701(2) 0.2771(13) 0.001(3) Uiso d . 1 . . H
H2 0.427(3) 0.221(3) 0.2575(16) 0.018(4) Uiso d . 1 . . H
H4 0.022(3) 0.139(3) 0.0131(17) 0.014(4) Uiso d . 1 . . H
H5B 0.062(3) -0.117(3) 0.1546(16) 0.023(4) Uiso d . 1 . . H
H1 0.296(2) 0.533(2) 0.1016(15) 0.006(3) Uiso d . 1 . . H
H9 0.287(3) 0.870(4) 0.5643(18) 0.031(5) Uiso d . 1 . . H
H5A 0.099(3) 0.032(3) 0.2597(18) 0.023(5) Uiso d . 1 . . H
H03 0.356(3) 0.100(4) -0.080(2) 0.026(5) Uiso d . 1 . . H
H10 0.566(3) 0.875(4) 0.4633(18) 0.036(5) Uiso d . 1 . . H
H3 0.384(3) 0.008(3) 0.0985(17) 0.022(4) Uiso d . 1 . . H
H05 -0.227(4) -0.079(4) 0.125(2) 0.037(5) Uiso d . 1 . . H
H7 -0.006(3) 0.490(3) 0.3176(15) 0.018(4) Uiso d . 1 . . H
H02 0.686(3) 0.268(4) 0.169(2) 0.042(6) Uiso d . 1 . . H

loop_
_atom_site_aniso_label
_atom_site_aniso_U_11
_atom_site_aniso_U_22
_atom_site_aniso_U_33
_atom_site_aniso_U_12
_atom_site_aniso_U_13
_atom_site_aniso_U_23
F 0.0341(5) 0.0374(5) 0.0353(5) -0.0080(4) 0.0203(4) -0.0127(4)
O3 0.0232(5) 0.0169(5) 0.0149(4) -0.0001(4) 0.0075(3) -0.0014(3)
O4 0.0105(4) 0.0121(4) 0.0219(4) 0.0004(3) 0.0002(3) -0.0038(3)
O2 0.0106(4) 0.0146(4) 0.0241(4) -0.0002(3) 0.0048(3) 0.0000(4)
O5 0.0137(4) 0.0168(5) 0.0303(5) -0.0007(4) 0.0062(4) -0.0002(4)
C9 0.0241(7) 0.0203(6) 0.0179(6) 0.0031(5) -0.0004(5) -0.0055(5)
C7 0.0174(6) 0.0150(6) 0.0185(6) -0.0020(5) 0.0035(5) -0.0016(4)
C1 0.0114(5) 0.0117(5) 0.0136(5) 0.0008(4) 0.0014(4) -0.0010(4)
C10 0.0202(6) 0.0174(6) 0.0215(6) 0.0001(5) -0.0019(5) -0.0053(5)
C2 0.0111(5) 0.0127(5) 0.0140(5) 0.0005(4) 0.0028(4) 0.0003(4)
C5 0.0144(6) 0.0155(6) 0.0250(7) 0.0014(5) 0.0035(5) 0.0058(5)
C11 0.0153(6) 0.0172(6) 0.0199(6) 0.0002(5) 0.0013(5) -0.0031(5)
C6 0.0153(5) 0.0112(5) 0.0143(5) 0.0028(4) 0.0004(4) 0.0004(4)
C3 0.0140(5) 0.0105(5) 0.0161(5) 0.0001(4) 0.0048(4) -0.0006(4)
C8 0.0220(6) 0.0194(6) 0.0201(6) 0.0019(5) 0.0075(5) -0.0010(5)
C4 0.0126(5) 0.0108(5) 0.0150(5) 0.0008(4) 0.0009(4) -0.0012(4)

loop_
_atom_type_symbol
_atom_type_description
_atom_type_scat_dispersion_real
_atom_type_scat_dispersion_imag
_atom_type_scat_source
C C 0.0033 0.0016 'International Tables Vol C Tables 4.2.6.8 and 6.1.1.4'
H H 0.0000 0.0000 'International Tables Vol C Tables 4.2.6.8 and 6.1.1.4'
O O 0.0106 0.0060 'International Tables Vol C Tables 4.2.6.8 and 6.1.1.4'
F F 0.0171 0.0103 'International Tables Vol C Tables 4.2.6.8 and 6.1.1.4'

loop_
_geom_angle_atom_site_label_1
_geom_angle_atom_site_label_2
_geom_angle_atom_site_label_3
_geom_angle
C1 O4 C4 110.43(9)
C10 C9 C8 117.97(13)
C8 C7 C6 118.61(12)
O4 C1 C6 110.56(10)
O4 C1 C2 105.24(10)
C6 C1 C2 114.83(9)
C9 C10 C11 120.90(12)
O2 C2 C1 110.03(11)
O2 C2 C3 116.23(11)
C1 C2 C3 102.27(9)
O5 C5 C4 111.18(11)
C6 C11 C10 119.70(13)
C7 C6 C11 119.86(12)
C7 C6 C1 121.02(11)
C11 C6 C1 119.11(12)
O3 C3 C4 111.06(10)
O3 C3 C2 109.80(10)
C4 C3 C2 101.40(10)
F C8 C7 118.69(12)
F C8 C9 118.37(12)
C7 C8 C9 122.94(13)
O4 C4 C5 110.03(11)
O4 C4 C3 106.10(9)
C5 C4 C3 114.43(10)

loop_
_geom_bond_atom_site_label_1
_geom_bond_atom_site_label_2
_geom_bond_site_symmetry_2
_geom_bond_distance
_geom_bond_publ_flag
F C8 . 1.3505(17) ?
O3 C3 . 1.4268(16) ?
O4 C1 . 1.4343(15) ?
O4 C4 . 1.4467(15) ?
O2 C2 . 1.4121(16) ?
O5 C5 . 1.4353(16) ?
C9 C10 . 1.377(2) ?
C9 C8 . 1.3844(19) ?
C7 C8 . 1.3819(19) ?
C7 C6 . 1.387(2) ?
C1 C6 . 1.5104(17) ?
C1 C2 . 1.5321(17) ?
C10 C11 . 1.3990(19) ?
C2 C3 . 1.5345(17) ?
C5 C4 . 1.5091(19) ?
C11 C6 . 1.3984(18) ?
C3 C4 . 1.5312(17) ?

loop_
_geom_hbond_atom_site_label_D
_geom_hbond_atom_site_label_H
_geom_hbond_atom_site_label_A
_geom_hbond_site_symmetry_A
_geom_hbond_distance_DH
_geom_hbond_distance_HA
_geom_hbond_distance_DA
_geom_hbond_angle_DHA
_geom_hbond_publ_flag
O2 H02 O5 1_655 0.79(2) 1.91(3) 2.699(2) 173(2) yes
O3 H03 O2 2_645 0.83(2) 1.93(2) 2.7560(10) 172(2) yes
O5 H05 O3 2_545 0.90(2) 1.92(3) 2.8140(10) 173(2) yes

loop_
_geom_torsion_atom_site_label_1
_geom_torsion_atom_site_label_2
_geom_torsion_atom_site_label_3
_geom_torsion_atom_site_label_4
_geom_torsion
C4 O4 C1 C6 -139.04(10)
C4 O4 C1 C2 -14.49(12)
C8 C9 C10 C11 -0.1(2)
O4 C1 C2 O2 156.77(9)
C6 C1 C2 O2 -81.41(13)
O4 C1 C2 C3 32.67(12)
C6 C1 C2 C3 154.49(11)
C9 C10 C11 C6 -0.98(19)
C8 C7 C6 C11 -0.51(18)
C8 C7 C6 C1 -179.65(12)
C10 C11 C6 C7 1.27(18)
C10 C11 C6 C1 -179.58(11)
O4 C1 C6 C7 4.62(15)
C2 C1 C6 C7 -114.26(13)
O4 C1 C6 C11 -174.52(10)
C2 C1 C6 C11 66.60(15)
O2 C2 C3 O3 -39.68(14)
C1 C2 C3 O3 80.18(12)
O2 C2 C3 C4 -157.21(10)
C1 C2 C3 C4 -37.35(12)
C6 C7 C8 F 178.89(12)
C6 C7 C8 C9 -0.6(2)
C10 C9 C8 F -178.61(12)
C10 C9 C8 C7 0.9(2)
C1 O4 C4 C5 114.44(11)
C1 O4 C4 C3 -9.86(12)
O5 C5 C4 O4 66.74(13)
O5 C5 C4 C3 -173.93(10)
O3 C3 C4 O4 -86.93(11)
C2 C3 C4 O4 29.68(12)
O3 C3 C4 C5 151.55(11)
C2 C3 C4 C5 -91.83(12)

loop_
_cod_related_entry_id
_cod_related_entry_database
_cod_related_entry_code
1 ChemSpider 21182963
